data_4330964
loop_
_publ_author_name
'Marietjie Schutte'
'Andreas Roodt'
'Hendrik G. Visser'

_publ_section_title
;
 Coordinated Aqua vs Methanol Substitution Kinetics in fac-Re(I)
 Tricarbonyl Tropolonato Complexes
;
_journal_name_full 'Inorganic Chemistry'
_journal_page_first 11996
_journal_page_last 12006
_journal_paper_doi 10.1021/ic301891u
_journal_volume 51
_journal_year 2012
_chemical_formula_moiety 'C7 H17 N, C20 H10 O12 Re2, N O3, C H3, H4 O2'
_chemical_formula_sum 'C28 H34 N2 O17 Re2'
_chemical_formula_weight 1042.99
_chemical_name_systematic
;
 ?
;
_space_group_IT_number 14
_symmetry_cell_setting monoclinic
_symmetry_space_group_name_Hall '-P 2ybc'
_symmetry_space_group_name_H-M 'P 1 21/c 1'
_atom_sites_solution_hydrogens geom
_atom_sites_solution_primary direct
_atom_sites_solution_secondary difmap
_audit_creation_method SHELXL-97
_cell_angle_alpha 90.00
_cell_angle_beta 90.372(4)
_cell_angle_gamma 90.00
_cell_formula_units_Z 2
_cell_length_a 14.5451(7)
_cell_length_b 10.3208(4)
_cell_length_c 11.6201(4)
_cell_measurement_reflns_used 3284
_cell_measurement_temperature 183(2)
_cell_measurement_theta_max 28.7
_cell_measurement_theta_min 2.6268
_cell_volume 1744.34(12)
_computing_cell_refinement 'CrysAlisPro (Oxford, 2011)'
_computing_data_collection 'CrysAlisPro (Oxford, 2011)'
_computing_data_reduction 'CrysAlisPro (Oxford, 2011)'
_computing_molecular_graphics 'ORTEP-3 (Farrugia, 1997)'
_computing_publication_material 'SHELXL-97 (Sheldrick, 2008)'
_computing_structure_refinement 'SHELXL-97 (Sheldrick, 2008)'
_computing_structure_solution 'SIR-97 (Altomare, 1999)'
_diffrn_ambient_temperature 183(2)
_diffrn_detector_area_resol_mean 10.4498
_diffrn_measured_fraction_theta_full 0.996
_diffrn_measured_fraction_theta_max 0.996
_diffrn_measurement_device_type 'Xcalibur, Ruby'
_diffrn_measurement_method '\o oscillation scan'
_diffrn_radiation_monochromator graphite
_diffrn_radiation_source 'Enhance (Mo) x-ray Source'
_diffrn_radiation_type MoK\a
_diffrn_radiation_wavelength 0.71073
_diffrn_reflns_av_R_equivalents 0.0505
_diffrn_reflns_av_sigmaI/netI 0.0747
_diffrn_reflns_limit_h_max 14
_diffrn_reflns_limit_h_min -19
_diffrn_reflns_limit_k_max 13
_diffrn_reflns_limit_k_min -9
_diffrn_reflns_limit_l_max 11
_diffrn_reflns_limit_l_min -15
_diffrn_reflns_number 9950
_diffrn_reflns_theta_full 28.70
_diffrn_reflns_theta_max 28.70
_diffrn_reflns_theta_min 2.64
_exptl_absorpt_coefficient_mu 7.010
_exptl_absorpt_correction_T_max 0.704
_exptl_absorpt_correction_T_min 0.515
_exptl_absorpt_correction_type multi-scan
_exptl_absorpt_process_details
;
CrysAlisPro, Agilent Technologies,
Version 1.171.35.15 (release 03-08-2011 CrysAlis171 .NET)
(compiled Aug  3 2011,13:03:54)
empirical absorption correction using spherical harmonics,
 implemented in SCALE3 ABSPACK scaling algorithm.
;
_exptl_crystal_colour yellow
_exptl_crystal_density_diffrn 1.986
_exptl_crystal_description plate
_exptl_crystal_F_000 1004.0
_exptl_crystal_size_max 0.11
_exptl_crystal_size_mid 0.08
_exptl_crystal_size_min 0.05
_refine_diff_density_max 2.386
_refine_diff_density_min -2.611
_refine_diff_density_rms 0.211
_refine_ls_extinction_method none
_refine_ls_goodness_of_fit_ref 1.063
_refine_ls_hydrogen_treatment mixed
_refine_ls_matrix_type full
_refine_ls_number_parameters 280
_refine_ls_number_reflns 4481
_refine_ls_number_restraints 5
_refine_ls_restrained_S_all 1.067
_refine_ls_R_factor_all 0.0866
_refine_ls_R_factor_gt 0.0534
_refine_ls_shift/su_max 0.005
_refine_ls_shift/su_mean 0.000
_refine_ls_structure_factor_coef Fsqd
_refine_ls_weighting_details 'calc w=1/[\s^2^(Fo^2^)+(0.0507P)^2^+0.0000P] where P=(Fo^2^+2Fc^2^)/3'
_refine_ls_weighting_scheme calc
_refine_ls_wR_factor_gt 0.1001
_refine_ls_wR_factor_ref 0.1086
_reflns_number_gt 3316
_reflns_number_total 4500
_reflns_threshold_expression >2\s(I)
_cod_data_source_file ic301891u_si_001_1.cif
_cod_data_source_block ms070911t_twin1_hklf4
_cod_database_code 4330964

loop_
_symmetry_equiv_pos_as_xyz
'x, y, z'
'-x, y+1/2, -z+1/2'
'-x, -y, -z'
'x, -y-1/2, z-1/2'

loop_
_atom_site_label
_atom_site_type_symbol
_atom_site_fract_x
_atom_site_fract_y
_atom_site_fract_z
_atom_site_U_iso_or_equiv
_atom_site_adp_type
_atom_site_occupancy
_atom_site_symmetry_multiplicity
_atom_site_calc_flag
_atom_site_refinement_flags
C3 C 0.8991(5) 0.4291(7) 0.9614(5) 0.0220(14) Uani 1 1 d .
C2 C 0.7884(6) 0.3910(8) 0.7898(7) 0.041(2) Uani 1 1 d .
C1 C 0.7249(5) 0.4207(8) 0.9976(7) 0.0385(19) Uani 1 1 d .
C11 C 0.8478(5) 0.7958(7) 0.9529(6) 0.0265(15) Uani 1 1 d .
C17 C 0.8535(5) 0.9103(8) 1.0138(6) 0.0334(18) Uani 1 1 d .
H17 H 0.8331 0.9052 1.0912 0.040 Uiso 1 1 calc R
C16 C 0.8840(6) 1.0303(8) 0.9805(7) 0.0381(19) Uani 1 1 d .
H16 H 0.8802 1.0950 1.0385 0.046 Uiso 1 1 calc R
C15 C 0.9196(6) 1.0736(9) 0.8767(7) 0.043(2) Uani 1 1 d .
H15 H 0.9360 1.1625 0.8718 0.051 Uiso 1 1 calc R
C14 C 0.9333(6) 0.9971(8) 0.7786(7) 0.038(2) Uani 1 1 d .
H14 H 0.9580 1.0414 0.7142 0.046 Uiso 1 1 calc R
C13 C 0.9163(5) 0.8678(7) 0.7619(6) 0.0310(17) Uani 1 1 d .
H13 H 0.9338 0.8362 0.6885 0.037 Uiso 1 1 calc R
C12 C 0.8781(4) 0.7751(7) 0.8332(6) 0.0229(14) Uani 1 1 d .
C21 C 0.5312(11) 0.1024(16) -0.0828(13) 0.036(4) Uani 0.50 1 d P
H21A H 0.4871 0.1046 -0.1481 0.043 Uiso 0.50 1 calc PR
H21B H 0.5276 0.1874 -0.0435 0.043 Uiso 0.50 1 calc PR
C28 C 0.3532(16) -0.059(3) 0.113(3) 0.030(5) Uani 0.50 1 d P
H28B H 0.2901 -0.0299 0.1269 0.045 Uiso 0.50 1 calc PR
H28C H 0.3871 -0.0615 0.1862 0.045 Uiso 0.50 1 calc PR
H28A H 0.3520 -0.1461 0.0792 0.045 Uiso 0.50 1 calc PR
C26 C 0.471(4) -0.166(5) -0.173(5) 0.067(13) Uani 0.50 1 d P
H26B H 0.4834 -0.2574 -0.1897 0.100 Uiso 0.50 1 calc PR
H26A H 0.5005 -0.1111 -0.2301 0.100 Uiso 0.50 1 calc PR
H26C H 0.4042 -0.1513 -0.1745 0.100 Uiso 0.50 1 calc PR
C22 C 0.6240(17) 0.088(4) -0.130(3) 0.052(9) Uani 0.50 1 d P
H22B H 0.6369 0.1602 -0.1818 0.078 Uiso 0.50 1 calc PR
H22A H 0.6282 0.0061 -0.1718 0.078 Uiso 0.50 1 calc PR
H22C H 0.6689 0.0881 -0.0663 0.078 Uiso 0.50 1 calc PR
C24 C 0.545(4) 0.143(4) 0.159(4) 0.046(9) Uani 0.50 1 d P
H24A H 0.5796 0.1538 0.2309 0.069 Uiso 0.50 1 calc PR
H24C H 0.4799 0.1602 0.1720 0.069 Uiso 0.50 1 calc PR
H24B H 0.5687 0.2041 0.1013 0.069 Uiso 0.50 1 calc PR
C23 C 0.5563(12) 0.0150(18) 0.1180(14) 0.045(4) Uani 0.50 1 d P
H23B H 0.5330 -0.0473 0.1757 0.054 Uiso 0.50 1 calc PR
H23A H 0.6222 -0.0033 0.1051 0.054 Uiso 0.50 1 calc PR
C25 C 0.5142(11) -0.1279(17) -0.0347(14) 0.043(4) Uani 0.50 1 d P
H25B H 0.4852 -0.1862 0.0221 0.052 Uiso 0.50 1 calc PR
H25A H 0.5811 -0.1456 -0.0335 0.052 Uiso 0.50 1 calc PR
C27 C 0.3997(10) 0.0329(16) 0.0320(14) 0.039(4) Uani 0.50 1 d P
H27B H 0.3989 0.1204 0.0669 0.047 Uiso 0.50 1 calc PR
H27A H 0.3629 0.0370 -0.0399 0.047 Uiso 0.50 1 calc PR
O3 O 0.9568(4) 0.3658(5) 0.9991(4) 0.0345(12) Uani 1 1 d .
O2 O 0.7851(5) 0.3106(7) 0.7202(5) 0.067(2) Uani 1 1 d .
O1 O 0.6784(4) 0.3608(6) 1.0582(5) 0.0551(17) Uani 1 1 d .
O12 O 0.8675(3) 0.6586(5) 0.7948(4) 0.0265(11) Uani 1 1 d .
O11 O 0.8136(3) 0.6931(5) 1.0026(4) 0.0303(12) Uani 1 1 d .
O4 O 0.6797(4) 0.6385(6) 0.8388(5) 0.0541(18) Uani 1 1 d .
O8 O 0.6765(4) 0.7078(7) 1.1625(5) 0.0534(18) Uani 1 1 d D
O7 O 0.5534(7) 0.5976(9) 0.9980(10) 0.038(3) Uani 0.50 1 d PD
O6 O 0.4758(8) 0.4829(13) 1.1045(7) 0.046(3) Uani 0.50 1 d PD
O5 O 0.4799(9) 0.4346(13) 0.9276(11) 0.047(3) Uani 0.50 1 d P
Re1 Re 0.798913(19) 0.52408(3) 0.90042(2) 0.02636(10) Uani 1 1 d .
N2 N 0.5000 0.0000 0.0000 0.030(2) Uani 1 2 d S
N1 N 0.5000 0.5000 1.0000 0.036(2) Uani 1 2 d SD
H8B H 0.722(3) 0.703(7) 1.118(5) 0.04(3) Uiso 1 1 d D
H8A H 0.632(3) 0.664(8) 1.136(6) 0.07(3) Uiso 1 1 d D

loop_
_atom_site_aniso_label
_atom_site_aniso_U_11
_atom_site_aniso_U_22
_atom_site_aniso_U_33
_atom_site_aniso_U_23
_atom_site_aniso_U_13
_atom_site_aniso_U_12
C3 0.020(3) 0.024(3) 0.022(3) -0.001(3) 0.002(3) -0.006(3)
C2 0.048(5) 0.037(5) 0.038(5) -0.001(4) -0.001(4) -0.021(4)
C1 0.023(4) 0.038(4) 0.054(5) 0.008(4) 0.004(4) 0.003(4)
C11 0.025(4) 0.030(4) 0.025(4) 0.000(3) 0.002(3) 0.002(3)
C17 0.043(5) 0.037(5) 0.019(3) 0.006(3) 0.011(3) -0.003(4)
C16 0.054(5) 0.030(4) 0.030(4) -0.008(4) 0.003(4) -0.001(4)
C15 0.056(6) 0.034(4) 0.039(5) 0.006(4) -0.002(4) -0.008(4)
C14 0.044(5) 0.039(5) 0.032(4) 0.003(3) 0.008(3) -0.014(4)
C13 0.035(4) 0.037(5) 0.021(3) -0.003(3) 0.010(3) -0.015(3)
C12 0.019(3) 0.026(4) 0.024(3) 0.000(3) 0.003(3) -0.005(3)
C21 0.043(10) 0.038(10) 0.027(8) 0.012(7) 0.009(7) 0.005(7)
C28 0.015(11) 0.036(11) 0.038(13) 0.009(9) -0.010(9) 0.007(8)
C26 0.07(3) 0.042(17) 0.09(3) -0.053(15) 0.014(19) 0.001(14)
C22 0.016(12) 0.12(3) 0.023(10) 0.028(13) -0.006(9) 0.010(12)
C24 0.06(2) 0.033(19) 0.049(14) -0.023(15) 0.031(12) -0.011(15)
C23 0.037(9) 0.065(12) 0.033(9) 0.016(8) -0.001(7) 0.003(9)
C25 0.034(9) 0.052(11) 0.044(9) 0.018(9) 0.006(7) 0.006(8)
C27 0.028(8) 0.047(10) 0.044(9) 0.011(8) 0.003(7) 0.009(8)
O3 0.034(3) 0.028(3) 0.041(3) -0.003(2) 0.000(2) 0.005(2)
O2 0.098(6) 0.065(5) 0.039(4) -0.012(3) -0.005(4) -0.037(4)
O1 0.044(4) 0.059(4) 0.064(4) 0.032(3) 0.012(3) -0.003(3)
O12 0.030(3) 0.031(3) 0.019(2) 0.002(2) 0.011(2) -0.004(2)
O11 0.039(3) 0.026(3) 0.026(3) 0.004(2) 0.015(2) -0.001(2)
O4 0.029(3) 0.080(5) 0.053(4) 0.044(3) 0.007(3) 0.007(3)
O8 0.038(4) 0.081(5) 0.041(3) -0.041(3) 0.022(3) -0.026(3)
O7 0.032(6) 0.039(7) 0.042(7) -0.012(5) 0.009(5) -0.009(5)
O6 0.042(7) 0.065(8) 0.030(6) -0.003(6) 0.009(5) -0.001(6)
O5 0.053(8) 0.050(8) 0.037(7) -0.028(7) 0.004(6) -0.010(7)
Re1 0.02420(15) 0.03204(16) 0.02290(15) 0.00595(13) 0.00433(10) -0.00363(14)
N2 0.042(5) 0.012(5) 0.036(5) 0.005(3) 0.009(4) 0.003(3)
N1 0.029(5) 0.034(6) 0.044(6) 0.013(5) 0.011(4) 0.005(4)

loop_
_atom_type_symbol
_atom_type_description
_atom_type_scat_dispersion_real
_atom_type_scat_dispersion_imag
_atom_type_scat_source
C C 0.0033 0.0016 'International Tables Vol C Tables 4.2.6.8 and 6.1.1.4'
H H 0.0000 0.0000 'International Tables Vol C Tables 4.2.6.8 and 6.1.1.4'
O O 0.0106 0.0060 'International Tables Vol C Tables 4.2.6.8 and 6.1.1.4'
Br Br -0.2901 2.4595 'International Tables Vol C Tables 4.2.6.8 and 6.1.1.4'
Re Re -1.0185 7.2310 'International Tables Vol C Tables 4.2.6.8 and 6.1.1.4'
N N 0.0061 0.0033 'International Tables Vol C Tables 4.2.6.8 and 6.1.1.4'

loop_
_geom_angle_atom_site_label_1
_geom_angle_atom_site_label_2
_geom_angle_atom_site_label_3
_geom_angle
_geom_angle_site_symmetry_1
_geom_angle_site_symmetry_3
O3 C3 Re1 176.3(6) . .
O2 C2 Re1 177.5(8) . .
O1 C1 Re1 178.0(8) . .
O11 C11 C17 119.3(6) . .
O11 C11 C12 114.5(6) . .
C17 C11 C12 126.1(7) . .
C16 C17 C11 130.3(7) . .
C16 C17 H17 114.9 . .
C11 C17 H17 114.9 . .
C17 C16 C15 131.2(8) . .
C17 C16 H16 114.4 . .
C15 C16 H16 114.4 . .
C16 C15 C14 125.5(8) . .
C16 C15 H15 117.2 . .
C14 C15 H15 117.2 . .
C13 C14 C15 129.5(8) . .
C13 C14 H14 115.2 . .
C15 C14 H14 115.2 . .
C14 C13 C12 131.4(7) . .
C14 C13 H13 114.3 . .
C12 C13 H13 114.3 . .
O12 C12 C13 118.9(6) . .
O12 C12 C11 115.1(6) . .
C13 C12 C11 126.0(7) . .
C22 C21 N2 116.7(16) . .
C22 C21 H21A 108.1 . .
N2 C21 H21A 108.1 . .
C22 C21 H21B 108.1 . .
N2 C21 H21B 108.1 . .
H21A C21 H21B 107.3 . .
C27 C28 H28B 109.5 . .
C27 C28 H28C 109.5 . .
H28B C28 H28C 109.5 . .
C27 C28 H28A 109.5 . .
H28B C28 H28A 109.5 . .
H28C C28 H28A 109.5 . .
C25 C26 H26B 109.5 . .
C25 C26 H26A 109.5 . .
H26B C26 H26A 109.5 . .
C25 C26 H26C 109.5 . .
H26B C26 H26C 109.5 . .
H26A C26 H26C 109.5 . .
C21 C22 H22B 109.5 . .
C21 C22 H22A 109.5 . .
H22B C22 H22A 109.5 . .
C21 C22 H22C 109.5 . .
H22B C22 H22C 109.5 . .
H22A C22 H22C 109.5 . .
C23 C24 H24A 109.5 . .
C23 C24 H24C 109.5 . .
H24A C24 H24C 109.5 . .
C23 C24 H24B 109.5 . .
H24A C24 H24B 109.5 . .
H24C C24 H24B 109.5 . .
C24 C23 N2 109(3) . .
C24 C23 H23B 110.0 . .
N2 C23 H23B 110.0 . .
C24 C23 H23A 110.0 . .
N2 C23 H23A 110.0 . .
H23B C23 H23A 108.4 . .
N2 C25 C26 115(2) . .
N2 C25 H25B 108.5 . .
C26 C25 H25B 108.5 . .
N2 C25 H25A 108.5 . .
C26 C25 H25A 108.5 . .
H25B C25 H25A 107.5 . .
C28 C27 N2 116.2(13) . .
C28 C27 H27B 108.2 . .
N2 C27 H27B 108.2 . .
C28 C27 H27A 108.2 . .
N2 C27 H27A 108.2 . .
H27B C27 H27A 107.4 . .
C12 O12 Re1 117.8(4) . .
C11 O11 Re1 117.2(4) . .
H8B O8 H8A 110(3) . .
O5 O7 N1 56.5(8) 3_667 .
O5 O7 O6 110.3(10) 3_667 3_667
N1 O7 O6 53.9(5) . 3_667
O5 O6 N1 54.7(7) 3_667 .
O5 O6 O7 108.1(8) 3_667 3_667
N1 O6 O7 53.5(5) . 3_667
O7 O5 N1 72.0(9) 3_667 .
O7 O5 O6 141.0(14) 3_667 3_667
N1 O5 O6 69.3(9) . 3_667
C2 Re1 C3 86.4(3) . .
C2 Re1 C1 87.3(4) . .
C3 Re1 C1 85.6(3) . .
C2 Re1 O12 96.8(3) . .
C3 Re1 O12 101.1(2) . .
C1 Re1 O12 172.2(3) . .
C2 Re1 O11 171.1(3) . .
C3 Re1 O11 98.2(2) . .
C1 Re1 O11 100.7(3) . .
O12 Re1 O11 74.82(17) . .
C2 Re1 O4 96.2(3) . .
C3 Re1 O4 176.8(2) . .
C1 Re1 O4 92.7(3) . .
O12 Re1 O4 80.38(19) . .
O11 Re1 O4 79.5(2) . .
C25 N2 C25 180(2) 3_655 .
C25 N2 C21 64.2(9) 3_655 .
C25 N2 C21 115.8(9) . .
C25 N2 C21 115.8(9) 3_655 3_655
C25 N2 C21 64.2(9) . 3_655
C21 N2 C21 180.0(16) . 3_655
C25 N2 C27 114.8(9) 3_655 3_655
C25 N2 C27 65.2(9) . 3_655
C21 N2 C27 73.2(8) . 3_655
C21 N2 C27 106.8(8) 3_655 3_655
C25 N2 C27 65.2(9) 3_655 .
C25 N2 C27 114.8(9) . .
C21 N2 C27 106.8(8) . .
C21 N2 C27 73.2(8) 3_655 .
C27 N2 C27 180.0(18) 3_655 .
C25 N2 C23 74.7(9) 3_655 .
C25 N2 C23 105.3(9) . .
C21 N2 C23 109.1(9) . .
C21 N2 C23 70.9(9) 3_655 .
C27 N2 C23 75.5(9) 3_655 .
C27 N2 C23 104.5(9) . .
C25 N2 C23 105.3(9) 3_655 3_655
C25 N2 C23 74.7(9) . 3_655
C21 N2 C23 70.9(9) . 3_655
C21 N2 C23 109.1(9) 3_655 3_655
C27 N2 C23 104.5(9) 3_655 3_655
C27 N2 C23 75.5(9) . 3_655
C23 N2 C23 180.0(12) . 3_655
O5 N1 O5 180.000(5) 3_667 .
O5 N1 O7 128.5(8) 3_667 3_667
O5 N1 O7 51.5(8) . 3_667
O5 N1 O7 51.5(8) 3_667 .
O5 N1 O7 128.5(8) . .
O7 N1 O7 180.0(10) 3_667 .
O5 N1 O6 56.0(8) 3_667 .
O5 N1 O6 124.0(9) . .
O7 N1 O6 72.7(8) 3_667 .
O7 N1 O6 107.3(8) . .
O5 N1 O6 124.0(9) 3_667 3_667
O5 N1 O6 56.0(8) . 3_667
O7 N1 O6 107.3(8) 3_667 3_667
O7 N1 O6 72.7(8) . 3_667
O6 N1 O6 180.000(4) . 3_667

loop_
_geom_bond_atom_site_label_1
_geom_bond_atom_site_label_2
_geom_bond_distance
_geom_bond_site_symmetry_2
C3 O3 1.148(8) .
C3 Re1 1.890(7) .
C2 O2 1.160(9) .
C2 Re1 1.886(8) .
C1 O1 1.157(9) .
C1 Re1 1.894(8) .
C11 O11 1.307(8) .
C11 C17 1.379(10) .
C11 C12 1.477(9) .
C17 C16 1.373(11) .
C17 H17 0.9500 .
C16 C15 1.389(11) .
C16 H16 0.9500 .
C15 C14 1.402(11) .
C15 H15 0.9500 .
C14 C13 1.371(10) .
C14 H14 0.9500 .
C13 C12 1.384(9) .
C13 H13 0.9500 .
C12 O12 1.292(8) .
C21 C22 1.47(3) .
C21 N2 1.501(14) .
C21 H21A 0.9900 .
C21 H21B 0.9900 .
C28 C27 1.50(3) .
C28 H28B 0.9800 .
C28 H28C 0.9800 .
C28 H28A 0.9800 .
C26 C25 1.76(7) .
C26 H26B 0.9800 .
C26 H26A 0.9800 .
C26 H26C 0.9800 .
C22 H22B 0.9800 .
C22 H22A 0.9800 .
C22 H22C 0.9800 .
C24 C23 1.41(5) .
C24 H24A 0.9800 .
C24 H24C 0.9800 .
C24 H24B 0.9800 .
C23 N2 1.600(16) .
C23 H23B 0.9900 .
C23 H23A 0.9900 .
C25 N2 1.396(18) .
C25 H25B 0.9900 .
C25 H25A 0.9900 .
C27 N2 1.546(15) .
C27 H27B 0.9900 .
C27 H27A 0.9900 .
O12 Re1 2.108(4) .
O11 Re1 2.121(5) .
O4 Re1 2.213(5) .
O8 H8B 0.85(2) .
O8 H8A 0.85(2) .
O7 O5 1.048(15) 3_667
O7 N1 1.273(7) .
O7 O6 1.511(15) 3_667
O6 O5 1.133(17) 3_667
O6 N1 1.279(8) .
O6 O7 1.511(15) 3_667
O5 O7 1.048(15) 3_667
O5 N1 1.116(11) .
O5 O6 1.133(17) 3_667
N2 C25 1.396(18) 3_655
N2 C21 1.501(14) 3_655
N2 C27 1.546(15) 3_655
N2 C23 1.600(16) 3_655
N1 O5 1.116(11) 3_667
N1 O7 1.273(8) 3_667
N1 O6 1.279(8) 3_667

loop_
_geom_hbond_atom_site_label_D
_geom_hbond_atom_site_label_H
_geom_hbond_atom_site_label_A
_geom_hbond_distance_DH
_geom_hbond_distance_HA
_geom_hbond_distance_DA
_geom_hbond_angle_DHA
_geom_hbond_site_symmetry_A
O8 H8A O7 0.85(2) 2.08(5) 2.847(11) 151(7) .
O8 H8A O5 0.85(2) 2.05(2) 2.898(14) 178(9) 3_667
O8 H8B O11 0.85(2) 1.90(2) 2.738(7) 173(7) .
C15 H15 O3 0.95 2.58 3.376(10) 141.1 1_565
C17 H17 O12 0.95 2.50 3.346(8) 147.9 4_576
C24 H24B O1 0.98 2.33 3.19(5) 146.5 1_554
C25 H25B O7 0.99 2.46 2.91(2) 107.6 1_544
C26 H26B O6 0.98 2.60 3.45(5) 145.7 3_656

loop_
_geom_torsion_atom_site_label_1
_geom_torsion_atom_site_label_2
_geom_torsion_atom_site_label_3
_geom_torsion_atom_site_label_4
_geom_torsion
_geom_torsion_site_symmetry_1
_geom_torsion_site_symmetry_4
O11 C11 C17 C16 -178.2(8) . .
C12 C11 C17 C16 2.5(13) . .
C11 C17 C16 C15 -1.0(16) . .
C17 C16 C15 C14 -0.8(16) . .
C16 C15 C14 C13 -0.3(15) . .
C15 C14 C13 C12 2.7(16) . .
C14 C13 C12 O12 178.3(8) . .
C14 C13 C12 C11 -2.3(14) . .
O11 C11 C12 O12 -0.6(9) . .
C17 C11 C12 O12 178.7(7) . .
O11 C11 C12 C13 179.9(7) . .
C17 C11 C12 C13 -0.8(12) . .
C13 C12 O12 Re1 -174.9(5) . .
C11 C12 O12 Re1 5.6(8) . .
C17 C11 O11 Re1 176.1(5) . .
C12 C11 O11 Re1 -4.5(8) . .
O2 C2 Re1 C3 -67(19) . .
O2 C2 Re1 C1 -153(19) . .
O2 C2 Re1 O12 33(19) . .
O2 C2 Re1 O11 53(20) . .
O2 C2 Re1 O4 114(19) . .
O3 C3 Re1 C2 -56(9) . .
O3 C3 Re1 C1 31(9) . .
O3 C3 Re1 O12 -153(9) . .
O3 C3 Re1 O11 131(9) . .
O3 C3 Re1 O4 89(10) . .
O1 C1 Re1 C2 -143(22) . .
O1 C1 Re1 C3 131(22) . .
O1 C1 Re1 O12 -21(23) . .
O1 C1 Re1 O11 33(22) . .
O1 C1 Re1 O4 -47(22) . .
C12 O12 Re1 C2 170.9(5) . .
C12 O12 Re1 C3 -101.5(5) . .
C12 O12 Re1 C1 49(2) . .
C12 O12 Re1 O11 -6.0(5) . .
C12 O12 Re1 O4 75.7(5) . .
C11 O11 Re1 C2 -15(2) . .
C11 O11 Re1 C3 105.0(5) . .
C11 O11 Re1 C1 -168.0(5) . .
C11 O11 Re1 O12 5.6(5) . .
C11 O11 Re1 O4 -77.2(5) . .
C26 C25 N2 C25 0.0(9) . 3_655
C26 C25 N2 C21 -52(2) . .
C26 C25 N2 C21 128(2) . 3_655
C26 C25 N2 C27 -107(2) . 3_655
C26 C25 N2 C27 73(2) . .
C26 C25 N2 C23 -173(2) . .
C26 C25 N2 C23 7(2) . 3_655
C22 C21 N2 C25 132(2) . 3_655
C22 C21 N2 C25 -48(2) . .
C22 C21 N2 C21 0.0(10) . 3_655
C22 C21 N2 C27 2.6(19) . 3_655
C22 C21 N2 C27 -177.4(19) . .
C22 C21 N2 C23 70(2) . .
C22 C21 N2 C23 -110(2) . 3_655
C28 C27 N2 C25 -130.9(19) . 3_655
C28 C27 N2 C25 49.1(19) . .
C28 C27 N2 C21 178.8(16) . .
C28 C27 N2 C21 -1.2(16) . 3_655
C28 C27 N2 C27 0(100) . 3_655
C28 C27 N2 C23 -65.7(18) . .
C28 C27 N2 C23 114.3(18) . 3_655
C24 C23 N2 C25 0(2) . 3_655
C24 C23 N2 C25 180(2) . .
C24 C23 N2 C21 55(2) . .
C24 C23 N2 C21 -125(2) . 3_655
C24 C23 N2 C27 121(2) . 3_655
C24 C23 N2 C27 -59(2) . .
C24 C23 N2 C23 -70(100) . 3_655
O7 O5 N1 O5 -53(100) 3_667 3_667
O6 O5 N1 O5 122(100) 3_667 3_667
O6 O5 N1 O7 175.5(14) 3_667 3_667
O7 O5 N1 O7 180.000(3) 3_667 .
O6 O5 N1 O7 -4.5(14) 3_667 .
O7 O5 N1 O6 4.5(15) 3_667 .
O6 O5 N1 O6 180.000(3) 3_667 .
O7 O5 N1 O6 -175.5(14) 3_667 3_667
O6 O7 N1 O5 -176.1(13) 3_667 3_667
O5 O7 N1 O5 180.000(4) 3_667 .
O6 O7 N1 O5 3.9(13) 3_667 .
O5 O7 N1 O7 -103.6(11) 3_667 3_667
O6 O7 N1 O7 80.3(8) 3_667 3_667
O5 O7 N1 O6 -3.9(13) 3_667 .
O6 O7 N1 O6 180.000(3) 3_667 .
O5 O7 N1 O6 176.1(13) 3_667 3_667
O7 O6 N1 O5 176.3(12) 3_667 3_667
O5 O6 N1 O5 180.000(4) 3_667 .
O7 O6 N1 O5 -3.7(12) 3_667 .
O5 O6 N1 O7 -176.3(12) 3_667 3_667
O5 O6 N1 O7 3.7(12) 3_667 .
O7 O6 N1 O7 180.000(3) 3_667 .
O5 O6 N1 O6 64(100) 3_667 3_667
O7 O6 N1 O6 -120(100) 3_667 3_667
